data_4086596
loop_
_publ_author_name
'Lee, Siu Yin'
'Fung, Hong Sang'
'Feng, Shiyu'
'Chan, Kin Shing'

_publ_section_title
;
 Visible Light Photocatalysis of Carbon--Carbon \s-Bond Anaerobic
 Oxidation of Ketones with Water by Cobalt(II) Porphyrins
;
_journal_issue 15
_journal_name_full Organometallics
_journal_page_first 2480
_journal_paper_doi 10.1021/acs.organomet.6b00352
_journal_volume 35
_journal_year 2016
_chemical_formula_sum 'C55 H47 Co N4 O2'
_chemical_formula_weight 854.90
_chemical_name_systematic
; 
 ? 
;
_space_group_IT_number 20
_symmetry_cell_setting orthorhombic
_symmetry_space_group_name_Hall 'C 2c 2'
_symmetry_space_group_name_H-M 'C 2 2 21'
_atom_sites_solution_hydrogens geom
_atom_sites_solution_primary direct
_atom_sites_solution_secondary difmap
_audit_creation_method SHELXL-97
_cell_angle_alpha 90.00
_cell_angle_beta 90.00
_cell_angle_gamma 90.00
_cell_formula_units_Z 8
_cell_length_a 21.954(2)
_cell_length_b 25.303(2)
_cell_length_c 17.5417(17)
_cell_measurement_reflns_used 90
_cell_measurement_temperature 173(2)
_cell_measurement_theta_max 15
_cell_measurement_theta_min 15
_cell_volume 9744.5(15)
_computing_cell_refinement 'BRUKER KAPPA APEXII DUO DIFFRACTOMETER'
_computing_data_collection 'BRUKER KAPPA APEXII DUO DIFFRACTOMETER'
_computing_data_reduction 'BRUKER KAPPA APEXII DUO DIFFRACTOMETER'
_computing_molecular_graphics 'SIEMENS SHELXTL'
_computing_publication_material 'SIEMENS SHELXTL'
_computing_structure_refinement 'SHELXL-97 (Sheldrick, 2008)'
_computing_structure_solution 'SHELXS-97 (Sheldrick, 2008)'
_diffrn_ambient_temperature 173(2)
_diffrn_measured_fraction_theta_full 1.000
_diffrn_measured_fraction_theta_max 1.000
_diffrn_measurement_device_type 'BRUKER KAPPA APEXII DUO DIFFRACTOMETER'
_diffrn_measurement_method 'PHI & OMEGA SCAN'
_diffrn_radiation_monochromator graphite
_diffrn_radiation_source 'fine-focus sealed tube'
_diffrn_radiation_type MoK\a
_diffrn_radiation_wavelength 0.71073
_diffrn_reflns_av_R_equivalents 0.1079
_diffrn_reflns_av_sigmaI/netI 0.0822
_diffrn_reflns_limit_h_max 19
_diffrn_reflns_limit_h_min -26
_diffrn_reflns_limit_k_max 30
_diffrn_reflns_limit_k_min -30
_diffrn_reflns_limit_l_max 20
_diffrn_reflns_limit_l_min -21
_diffrn_reflns_number 44714
_diffrn_reflns_theta_full 25.25
_diffrn_reflns_theta_max 25.25
_diffrn_reflns_theta_min 1.23
_exptl_absorpt_coefficient_mu 0.395
_exptl_absorpt_correction_T_max 0.6888
_exptl_absorpt_correction_T_min 0.5543
_exptl_absorpt_correction_type multi-scan
_exptl_crystal_colour red
_exptl_crystal_density_diffrn 1.165
_exptl_crystal_density_method 'not measured'
_exptl_crystal_description bloc
_exptl_crystal_F_000 3584
_exptl_crystal_size_max 0.50
_exptl_crystal_size_mid 0.40
_exptl_crystal_size_min 0.30
_refine_diff_density_max 0.797
_refine_diff_density_min -0.391
_refine_diff_density_rms 0.115
_refine_ls_abs_structure_details 'Flack H D (1983), Acta Cryst. A39, 876-881'
_refine_ls_abs_structure_Flack 0.29(3)
_refine_ls_extinction_method none
_refine_ls_goodness_of_fit_ref 1.052
_refine_ls_hydrogen_treatment riding
_refine_ls_matrix_type full
_refine_ls_number_parameters 650
_refine_ls_number_reflns 8830
_refine_ls_number_restraints 56
_refine_ls_restrained_S_all 1.058
_refine_ls_R_factor_all 0.1237
_refine_ls_R_factor_gt 0.0837
_refine_ls_shift/su_max 0.003
_refine_ls_shift/su_mean 0.000
_refine_ls_structure_factor_coef Fsqd
_refine_ls_weighting_details 'calc w=1/[\s^2^(Fo^2^)+(0.1697P)^2^+1.8713P] where P=(Fo^2^+2Fc^2^)/3'
_refine_ls_weighting_scheme calc
_refine_ls_wR_factor_gt 0.2269
_refine_ls_wR_factor_ref 0.2614
_reflns_number_gt 6000
_reflns_number_total 8830
_reflns_threshold_expression >2sigma(I)
_cod_data_source_file om6b00352_si_002.cif
_cod_data_source_block Co(ttp)COCMe(CH2)3COMe_3
_cod_depositor_comments
;
The following automatic conversions were performed:

'_symmetry_cell_setting' value 'Orthorhombic' changed to
'orthorhombic' according to
/usr/data/users/saulius/crontab/automatic-downloads/rss-feeds/ACS/lib/dictionaries/cif_core.dic
dictionary named 'cif_core.dic' version 2.4.2 from 2011-04-26.

Automatic conversion script
Id: cif_fix_values 4268 2015-11-12 08:31:59Z antanas 

 Adding full bibliography for 4086593--4086596.cif.
;
_cod_original_cell_volume 9744.2(16)
_cod_original_sg_symbol_H-M C222(1)
_cod_database_code 4086596

loop_
_symmetry_equiv_pos_as_xyz
'x, y, z'
'-x, -y, z+1/2'
'-x, y, -z+1/2'
'x, -y, -z'
'x+1/2, y+1/2, z'
'-x+1/2, -y+1/2, z+1/2'
'-x+1/2, y+1/2, -z+1/2'
'x+1/2, -y+1/2, -z'

loop_
_atom_site_label
_atom_site_type_symbol
_atom_site_fract_x
_atom_site_fract_y
_atom_site_fract_z
_atom_site_U_iso_or_equiv
_atom_site_adp_type
_atom_site_occupancy
_atom_site_symmetry_multiplicity
_atom_site_calc_flag
_atom_site_refinement_flags
Co1' Co 0.13715(5) 0.5000 1.0000 0.0345(3) Uani 1 2 d S
Co1 Co 0.0000 0.11394(4) 0.7500 0.0488(4) Uani 1 2 d S
C1' C 0.0114(2) 0.5474(2) 0.9885(4) 0.0397(14) Uani 1 1 d .
C2' C -0.0189(3) 0.5969(2) 0.9758(4) 0.0470(17) Uani 1 1 d .
H2' H -0.0616 0.6022 0.9718 0.056 Uiso 1 1 calc R
C3' C 0.2929(3) 0.5000 1.0000 0.044(2) Uani 1 2 d S
C4' C 0.2619(2) 0.4526(3) 1.0074(5) 0.0484(16) Uani 1 1 d .
C5' C 0.2928(3) 0.4025(3) 1.0110(5) 0.059(2) Uani 1 1 d .
H5'A H 0.3356 0.3970 1.0094 0.071 Uiso 1 1 calc R
C6' C 0.2504(3) 0.3655(3) 1.0167(5) 0.063(2) Uani 1 1 d .
H6'A H 0.2571 0.3285 1.0204 0.076 Uiso 1 1 calc R
C7' C 0.1923(2) 0.3915(3) 1.0165(4) 0.0463(17) Uani 1 1 d .
C8' C 0.1377(3) 0.3656(2) 1.0224(4) 0.0495(15) Uani 1 1 d .
C9' C 0.0820(3) 0.3916(2) 1.0219(4) 0.0439(16) Uani 1 1 d .
C10 C 0.0000 0.2474(3) 0.7500 0.071(3) Uani 1 2 d S
C11 C 0.0000 -0.0222(3) 0.7500 0.053(2) Uani 1 2 d S
C21 C 0.2216(4) 0.1126(3) 0.7756(5) 0.065(2) Uani 1 1 d .
C22 C 0.2591(5) 0.0952(7) 0.7133(6) 0.141(6) Uani 1 1 d .
H22A H 0.2402 0.0825 0.6681 0.169 Uiso 1 1 calc R
C23 C 0.3219(5) 0.0964(7) 0.7176(6) 0.135(6) Uani 1 1 d .
H23A H 0.3444 0.0849 0.6744 0.162 Uiso 1 1 calc R
C24 C 0.3526(4) 0.1125(3) 0.7779(6) 0.076(2) Uani 1 1 d .
C25 C 0.3170(5) 0.1307(7) 0.8372(7) 0.149(7) Uani 1 1 d .
H25A H 0.3362 0.1479 0.8789 0.178 Uiso 1 1 calc R
C26 C 0.2533(5) 0.1248(8) 0.8382(7) 0.171(8) Uani 1 1 d .
H26A H 0.2321 0.1296 0.8849 0.205 Uiso 1 1 calc R
C27 C 0.4203(4) 0.1140(4) 0.7765(7) 0.101(3) Uani 1 1 d .
H27A H 0.4350 0.0973 0.7296 0.151 Uiso 1 1 calc R
H27B H 0.4363 0.0948 0.8208 0.151 Uiso 1 1 calc R
H27C H 0.4341 0.1508 0.7784 0.151 Uiso 1 1 calc R
C31 C 0.0000 0.3089(3) 0.7500 0.074(4) Uani 1 2 d S
C32 C -0.0106(6) 0.3356(3) 0.6865(5) 0.105(4) Uani 1 1 d .
H32A H -0.0186 0.3166 0.6409 0.126 Uiso 1 1 calc R
C33 C -0.0105(8) 0.3922(3) 0.6841(5) 0.139(6) Uani 1 1 d .
H33A H -0.0176 0.4104 0.6375 0.167 Uiso 1 1 calc R
C34 C 0.0000 0.4195(5) 0.7500 0.174(11) Uani 1 2 d S
C35 C 0.0000 0.4788(5) 0.7500 0.226(15) Uani 1 2 d SU
H35A H 0.0077 0.4917 0.8018 0.338 Uiso 0.50 1 calc PR
H35B H -0.0397 0.4917 0.7324 0.338 Uiso 0.50 1 calc PR
H35C H 0.0320 0.4917 0.7158 0.338 Uiso 0.50 1 calc PR
C41 C 0.0000 -0.0818(4) 0.7500 0.065(3) Uani 1 2 d S
C42 C 0.0183(8) -0.1083(3) 0.6897(8) 0.148(6) Uani 1 1 d .
H42A H 0.0343 -0.0894 0.6474 0.177 Uiso 1 1 calc R
C43 C 0.0148(12) -0.1649(5) 0.6859(11) 0.206(10) Uani 1 1 d .
H43A H 0.0227 -0.1831 0.6396 0.247 Uiso 1 1 calc R
C44 C 0.0000 -0.1917(6) 0.7500 0.166(12) Uani 1 2 d S
C45 C 0.0000 -0.2535(5) 0.7500 0.254(18) Uani 1 2 d SU
H45A H -0.0096 -0.2664 0.8013 0.381 Uiso 0.50 1 calc PR
H45B H 0.0403 -0.2664 0.7348 0.381 Uiso 0.50 1 calc PR
H45C H -0.0307 -0.2664 0.7140 0.381 Uiso 0.50 1 calc PR
C10' C 0.0239(3) 0.3659(3) 1.0292(4) 0.0506(18) Uani 1 1 d .
H10' H 0.0173 0.3291 1.0362 0.061 Uiso 1 1 calc R
C11' C -0.0191(3) 0.5000 1.0000 0.0435(19) Uani 1 2 d S
C21' C 0.3612(4) 0.5000 1.0000 0.048(2) Uani 1 2 d S
C22' C 0.3929(3) 0.4911(5) 1.0637(5) 0.093(4) Uani 1 1 d .
H22B H 0.3717 0.4842 1.1099 0.112 Uiso 1 1 calc R
C23' C 0.4568(3) 0.4917(6) 1.0637(5) 0.101(4) Uani 1 1 d .
H23' H 0.4778 0.4860 1.1104 0.121 Uiso 1 1 calc R
C24' C 0.4893(4) 0.5000 1.0000 0.052(2) Uani 1 2 d S
C25' C 0.5582(4) 0.5000 1.0000 0.071(3) Uani 1 2 d S
H25B H 0.5731 0.5032 0.9475 0.106 Uiso 0.50 1 calc PR
H25C H 0.5731 0.4669 1.0222 0.106 Uiso 0.50 1 calc PR
H25D H 0.5731 0.5299 1.0303 0.106 Uiso 0.50 1 calc PR
C31' C 0.1369(3) 0.3071(2) 1.0308(4) 0.0523(16) Uani 1 1 d .
C32' C 0.1396(7) 0.2838(3) 1.1004(6) 0.116(4) Uani 1 1 d .
H32B H 0.1410 0.3050 1.1450 0.139 Uiso 1 1 calc R
C33' C 0.1404(7) 0.2278(4) 1.1067(7) 0.125(4) Uani 1 1 d .
H33B H 0.1435 0.2121 1.1558 0.151 Uiso 1 1 calc R
C34' C 0.1370(5) 0.1963(3) 1.0448(7) 0.089(3) Uani 1 1 d .
C35' C 0.1340(5) 0.2203(3) 0.9755(6) 0.085(3) Uani 1 1 d .
H35D H 0.1308 0.1991 0.9309 0.102 Uiso 1 1 calc R
C36' C 0.1353(5) 0.2738(3) 0.9682(6) 0.085(3) Uani 1 1 d .
H36A H 0.1351 0.2888 0.9185 0.102 Uiso 1 1 calc R
C37' C 0.1371(7) 0.1369(3) 1.0542(8) 0.141(5) Uani 1 1 d .
H37A H 0.1330 0.1200 1.0042 0.212 Uiso 1 1 calc R
H37B H 0.1030 0.1263 1.0868 0.212 Uiso 1 1 calc R
H37C H 0.1755 0.1257 1.0779 0.212 Uiso 1 1 calc R
C41' C -0.0880(4) 0.5000 1.0000 0.048(2) Uani 1 2 d S
C42' C -0.1191(3) 0.4910(8) 0.9372(5) 0.131(6) Uani 1 1 d .
H42B H -0.0983 0.4841 0.8908 0.157 Uiso 1 1 calc R
C43' C -0.1828(4) 0.4917(9) 0.9384(6) 0.172(8) Uani 1 1 d .
H43B H -0.2037 0.4858 0.8917 0.207 Uiso 1 1 calc R
C44' C -0.2160(4) 0.5000 1.0000 0.059(3) Uani 1 2 d S
C45' C -0.2840(4) 0.5000 1.0000 0.084(4) Uani 1 2 d S
H45D H -0.2988 0.5067 1.0518 0.126 Uiso 0.50 1 calc PR
H45E H -0.2988 0.4656 0.9825 0.126 Uiso 0.50 1 calc PR
H45F H -0.2988 0.5277 0.9657 0.126 Uiso 0.50 1 calc PR
O1' O 0.0853(5) 0.4974(6) 0.8572(6) 0.089(4) Uani 0.50 1 d PD
C51' C 0.1323(5) 0.4933(5) 0.8898(7) 0.048(3) Uani 0.50 1 d PD
C52' C 0.1918(6) 0.4834(8) 0.8482(9) 0.090(6) Uani 0.50 1 d PD
H52C H 0.2106 0.5180 0.8362 0.108 Uiso 0.50 1 calc PR
H52D H 0.2197 0.4645 0.8830 0.108 Uiso 0.50 1 calc PR
C53' C 0.1866(8) 0.4520(7) 0.7750(8) 0.077(5) Uani 0.50 1 d PD
H53C H 0.2282 0.4568 0.7543 0.093 Uiso 0.50 1 calc PR
H53D H 0.1610 0.4762 0.7444 0.093 Uiso 0.50 1 calc PR
C54' C 0.1698(15) 0.3995(7) 0.7391(18) 0.180(16) Uani 0.50 1 d PD
H54C H 0.1886 0.3934 0.6885 0.216 Uiso 0.50 1 calc PR
H54D H 0.1255 0.3922 0.7381 0.216 Uiso 0.50 1 calc PR
O2' O 0.2666(15) 0.3724(13) 0.7141(18) 0.250(15) Uani 0.50 1 d PDU
C56' C 0.2624(8) 0.3481(9) 0.7732(13) 0.093(7) Uani 0.50 1 d PD
C55' C 0.2037(9) 0.3729(11) 0.8051(11) 0.28(3) Uani 0.50 1 d PD
H55A H 0.1778 0.3453 0.8285 0.342 Uiso 0.50 1 calc PR
H55B H 0.2139 0.3994 0.8447 0.342 Uiso 0.50 1 calc PR
C57' C 0.3155(15) 0.3222(15) 0.8147(14) 0.23(2) Uani 0.50 1 d PDU
H57D H 0.3435 0.3067 0.7774 0.338 Uiso 0.50 1 calc PR
H57E H 0.3001 0.2945 0.8485 0.338 Uiso 0.50 1 calc PR
H57F H 0.3371 0.3489 0.8449 0.338 Uiso 0.50 1 calc PR
N1' N 0.0738(2) 0.55487(19) 0.9895(4) 0.0399(13) Uani 1 1 d .
N2' N 0.2005(2) 0.4459(2) 1.0104(4) 0.0437(13) Uani 1 1 d .
N1 N 0.0624(3) 0.05886(19) 0.7604(4) 0.0496(15) Uani 1 1 d .
N2 N 0.0628(3) 0.1691(2) 0.7582(5) 0.071(2) Uani 1 1 d .
C1 C 0.0537(3) 0.0039(3) 0.7641(4) 0.0503(16) Uani 1 1 d .
C2 C 0.1100(3) -0.0214(3) 0.7796(5) 0.057(2) Uani 1 1 d .
H2A H 0.1162 -0.0583 0.7851 0.069 Uiso 1 1 calc R
C3 C 0.1530(3) 0.0162(3) 0.7850(4) 0.059(2) Uani 1 1 d .
H3A H 0.1950 0.0108 0.7953 0.071 Uiso 1 1 calc R
C4 C 0.1240(4) 0.0657(3) 0.7722(4) 0.059(2) Uani 1 1 d .
C5 C 0.1544(4) 0.1143(3) 0.7706(4) 0.062(2) Uani 1 1 d .
C6 C 0.1253(4) 0.1613(3) 0.7622(5) 0.067(2) Uani 1 1 d .
C7 C 0.1564(5) 0.2117(3) 0.7579(7) 0.097(4) Uani 1 1 d .
H7A H 0.1992 0.2174 0.7584 0.117 Uiso 1 1 calc R
C8 C 0.1131(4) 0.2484(3) 0.7531(7) 0.092(3) Uani 1 1 d .
H8A H 0.1196 0.2854 0.7496 0.111 Uiso 1 1 calc R
C9 C 0.0545(4) 0.2221(2) 0.7541(6) 0.076(3) Uani 1 1 d .
O1 O 0.0485(7) 0.1176(6) 0.8964(7) 0.108(5) Uani 0.50 1 d PD
C51 C 0.0059(8) 0.1216(6) 0.8592(8) 0.086(6) Uani 0.50 1 d PD
C52 C -0.0556(7) 0.1292(8) 0.8979(8) 0.098(6) Uani 0.50 1 d PDU
H52A H -0.0763 0.0949 0.9060 0.118 Uiso 0.50 1 calc PR
H52B H -0.0824 0.1525 0.8674 0.118 Uiso 0.50 1 calc PR
C53 C -0.0385(7) 0.1549(4) 0.9735(7) 0.055(4) Uani 0.50 1 d PD
H53A H -0.0685 0.1435 1.0123 0.066 Uiso 0.50 1 calc PR
H53B H 0.0017 0.1410 0.9893 0.066 Uiso 0.50 1 calc PR
C54 C -0.0354(5) 0.2149(4) 0.9744(8) 0.052(3) Uani 0.50 1 d PD
H54A H -0.0103 0.2294 0.9325 0.062 Uiso 0.50 1 calc PR
H54B H -0.0216 0.2292 1.0240 0.062 Uiso 0.50 1 calc PR
O2 O -0.1059(16) 0.2828(12) 1.0353(13) 0.250(15) Uani 0.50 1 d PDU
C56 C -0.1192(6) 0.2808(5) 0.9701(12) 0.077(5) Uani 0.50 1 d PD
C55 C -0.1042(6) 0.2223(6) 0.9612(11) 0.083(5) Uani 0.50 1 d PD
H55C H -0.1153 0.2101 0.9093 0.099 Uiso 0.50 1 calc PR
H55D H -0.1275 0.2012 0.9987 0.099 Uiso 0.50 1 calc PR
C57 C -0.1858(6) 0.2945(7) 0.9556(12) 0.086(6) Uani 0.50 1 d PD
H57A H -0.1922 0.3323 0.9645 0.130 Uiso 0.50 1 calc PR
H57B H -0.2117 0.2741 0.9902 0.130 Uiso 0.50 1 calc PR
H57C H -0.1963 0.2859 0.9027 0.130 Uiso 0.50 1 calc PR

loop_
_atom_site_aniso_label
_atom_site_aniso_U_11
_atom_site_aniso_U_22
_atom_site_aniso_U_33
_atom_site_aniso_U_23
_atom_site_aniso_U_13
_atom_site_aniso_U_12
Co1' 0.0311(5) 0.0349(6) 0.0376(6) -0.0039(5) 0.000 0.000
Co1 0.0796(10) 0.0229(5) 0.0438(7) 0.000 -0.0099(6) 0.000
C1' 0.028(3) 0.039(3) 0.053(4) -0.005(3) 0.000(3) 0.001(2)
C2' 0.031(3) 0.047(4) 0.063(5) -0.001(3) -0.005(3) 0.011(3)
C3' 0.033(4) 0.051(5) 0.049(5) 0.015(5) 0.000 0.000
C4' 0.037(3) 0.054(4) 0.055(4) -0.002(3) -0.004(3) 0.009(3)
C5' 0.033(3) 0.056(4) 0.089(6) -0.001(4) 0.001(4) 0.004(3)
C6' 0.053(4) 0.050(4) 0.086(7) 0.003(4) 0.000(4) 0.016(4)
C7' 0.030(3) 0.047(4) 0.062(5) 0.006(3) 0.002(3) 0.007(3)
C8' 0.053(3) 0.039(3) 0.057(4) 0.008(3) 0.001(3) 0.009(3)
C9' 0.037(3) 0.038(3) 0.057(5) 0.003(3) 0.004(3) -0.005(3)
C10 0.111(9) 0.021(4) 0.081(7) 0.000 -0.046(7) 0.000
C11 0.065(6) 0.027(4) 0.065(6) 0.000 -0.006(5) 0.000
C21 0.086(6) 0.036(4) 0.073(5) 0.004(3) -0.025(5) -0.021(4)
C22 0.078(7) 0.29(2) 0.053(6) 0.003(9) -0.016(5) -0.062(9)
C23 0.093(8) 0.253(18) 0.058(6) 0.019(8) 0.003(6) -0.063(10)
C24 0.077(6) 0.056(4) 0.095(6) 0.016(4) -0.024(5) -0.010(4)
C25 0.095(8) 0.246(18) 0.105(9) -0.083(10) -0.049(7) 0.061(10)
C26 0.082(8) 0.34(2) 0.089(8) -0.081(12) -0.035(6) 0.041(11)
C27 0.092(7) 0.075(6) 0.134(9) 0.001(6) -0.038(6) -0.017(5)
C31 0.151(11) 0.017(4) 0.055(6) 0.000 -0.023(7) 0.000
C32 0.208(12) 0.044(4) 0.063(5) 0.000(4) 0.005(7) 0.039(7)
C33 0.310(18) 0.033(4) 0.075(6) 0.024(4) 0.069(9) 0.049(8)
C34 0.37(3) 0.033(7) 0.114(13) 0.000 0.113(19) 0.000
C35 0.44(4) 0.027(7) 0.21(2) 0.000 0.16(3) 0.000
C41 0.067(7) 0.031(5) 0.098(9) 0.000 -0.031(7) 0.000
C42 0.263(19) 0.021(4) 0.160(12) -0.009(5) 0.022(12) -0.016(7)
C43 0.37(3) 0.050(7) 0.194(18) -0.041(9) -0.023(19) 0.044(13)
C44 0.180(19) 0.039(8) 0.28(3) 0.000 -0.14(2) 0.000
C45 0.33(4) 0.022(7) 0.41(4) 0.000 -0.16(4) 0.000
C10' 0.040(3) 0.040(3) 0.072(5) -0.005(3) 0.013(3) -0.010(3)
C11' 0.029(4) 0.058(5) 0.043(5) -0.014(5) 0.000 0.000
C21' 0.040(4) 0.062(5) 0.042(5) -0.001(5) 0.000 0.000
C22' 0.036(4) 0.190(11) 0.053(5) -0.004(6) 0.006(3) -0.007(6)
C23' 0.042(4) 0.209(12) 0.052(5) -0.001(7) -0.010(3) -0.028(7)
C24' 0.033(4) 0.065(5) 0.059(5) -0.011(5) 0.000 0.000
C25' 0.042(5) 0.062(7) 0.108(9) -0.018(7) 0.000 0.000
C31' 0.052(4) 0.039(3) 0.066(4) 0.004(3) -0.005(3) 0.007(3)
C32' 0.217(13) 0.050(5) 0.081(7) 0.015(4) 0.017(8) 0.028(7)
C33' 0.210(14) 0.069(6) 0.098(8) 0.025(6) -0.007(9) 0.007(8)
C34' 0.104(7) 0.043(5) 0.120(8) 0.007(5) -0.015(7) 0.018(5)
C35' 0.117(8) 0.049(5) 0.090(7) -0.012(4) -0.019(6) -0.007(5)
C36' 0.125(8) 0.042(4) 0.088(6) -0.001(4) -0.034(6) -0.011(5)
C37' 0.205(13) 0.040(5) 0.179(13) 0.018(6) -0.044(11) 0.012(7)
C41' 0.043(4) 0.050(5) 0.052(5) -0.012(5) 0.000 0.000
C42' 0.036(4) 0.303(18) 0.055(6) -0.054(9) 0.009(3) -0.018(8)
C43' 0.034(4) 0.40(3) 0.083(7) -0.090(12) -0.006(4) -0.017(10)
C44' 0.035(5) 0.065(6) 0.079(7) -0.007(6) 0.000 0.000
C45' 0.039(5) 0.122(11) 0.092(9) -0.041(9) 0.000 0.000
O1' 0.091(8) 0.124(10) 0.052(6) -0.017(7) -0.019(6) 0.033(9)
C51' 0.051(7) 0.052(8) 0.042(7) 0.006(6) 0.005(6) -0.004(7)
C52' 0.059(10) 0.119(18) 0.092(14) 0.025(12) 0.011(9) -0.017(10)
C53' 0.055(9) 0.115(15) 0.061(11) 0.012(10) 0.018(8) -0.015(9)
C54' 0.18(3) 0.10(2) 0.26(4) 0.06(3) -0.06(3) 0.051(19)
O2' 0.247(17) 0.250(17) 0.252(17) -0.012(10) 0.004(10) -0.001(10)
C56' 0.075(12) 0.114(17) 0.089(17) -0.051(13) 0.026(11) 0.002(11)
C55' 0.41(6) 0.38(6) 0.073(18) -0.12(3) 0.12(3) -0.30(6)
C57' 0.31(5) 0.30(5) 0.067(18) -0.08(2) 0.04(3) 0.01(5)
N1' 0.031(2) 0.037(3) 0.052(4) -0.004(2) -0.002(2) -0.0027(19)
N2' 0.031(2) 0.045(3) 0.055(4) 0.009(3) 0.004(2) 0.002(2)
N1 0.072(4) 0.030(3) 0.047(4) 0.004(3) -0.015(3) -0.005(2)
N2 0.099(5) 0.029(3) 0.085(5) 0.009(4) -0.032(4) -0.010(3)
C1 0.071(4) 0.030(3) 0.049(4) 0.011(3) -0.011(3) -0.002(3)
C2 0.065(4) 0.029(3) 0.077(5) 0.011(3) -0.006(4) -0.001(3)
C3 0.064(4) 0.053(4) 0.060(4) 0.007(3) -0.016(3) 0.000(3)
C4 0.087(6) 0.035(3) 0.054(5) 0.006(3) -0.019(4) -0.007(3)
C5 0.079(5) 0.043(4) 0.064(5) 0.015(3) -0.023(4) -0.017(3)
C6 0.087(6) 0.033(3) 0.080(6) 0.011(4) -0.037(5) -0.015(3)
C7 0.112(7) 0.040(4) 0.140(9) 0.016(6) -0.054(7) -0.023(4)
C8 0.119(8) 0.031(4) 0.128(8) 0.003(5) -0.047(7) -0.022(5)
C9 0.121(7) 0.021(3) 0.085(6) -0.001(4) -0.048(5) -0.007(4)
O1 0.160(12) 0.116(11) 0.049(7) 0.011(7) -0.043(8) -0.067(10)
C51 0.146(18) 0.062(10) 0.049(9) -0.020(7) -0.027(11) -0.025(12)
C52 0.108(10) 0.084(9) 0.103(10) 0.023(8) 0.022(8) 0.018(8)
C53 0.078(9) 0.031(7) 0.054(8) -0.011(6) 0.005(7) -0.018(6)
C54 0.059(8) 0.045(8) 0.052(8) -0.013(6) 0.000(6) -0.015(6)
O2 0.236(17) 0.255(17) 0.259(17) -0.022(10) 0.004(10) 0.011(10)
C56 0.072(11) 0.052(9) 0.106(15) -0.030(9) -0.005(9) -0.022(8)
C55 0.069(11) 0.101(15) 0.078(12) 0.017(11) -0.014(9) 0.014(10)
C57 0.071(11) 0.063(11) 0.125(16) -0.023(11) -0.017(11) 0.012(9)

loop_
_atom_type_symbol
_atom_type_description
_atom_type_scat_dispersion_real
_atom_type_scat_dispersion_imag
_atom_type_scat_source
C C 0.0033 0.0016 'International Tables Vol C Tables 4.2.6.8 and 6.1.1.4'
H H 0.0000 0.0000 'International Tables Vol C Tables 4.2.6.8 and 6.1.1.4'
N N 0.0061 0.0033 'International Tables Vol C Tables 4.2.6.8 and 6.1.1.4'
O O 0.0106 0.0060 'International Tables Vol C Tables 4.2.6.8 and 6.1.1.4'
Co Co 0.3494 0.9721 'International Tables Vol C Tables 4.2.6.8 and 6.1.1.4'

loop_
_geom_angle_atom_site_label_1
_geom_angle_atom_site_label_2
_geom_angle_atom_site_label_3
_geom_angle
_geom_angle_site_symmetry_1
_geom_angle_site_symmetry_3
C51' Co1' C51' 173.8(6) 4_567 .
C51' Co1' N2' 90.4(4) 4_567 .
C51' Co1' N2' 94.0(4) . .
C51' Co1' N2' 94.0(4) 4_567 4_567
C51' Co1' N2' 90.4(4) . 4_567
N2' Co1' N2' 89.6(3) . 4_567
C51' Co1' N1' 86.0(4) 4_567 4_567
C51' Co1' N1' 89.6(4) . 4_567
N2' Co1' N1' 89.98(18) . 4_567
N2' Co1' N1' 179.6(2) 4_567 4_567
C51' Co1' N1' 89.6(4) 4_567 .
C51' Co1' N1' 86.0(4) . .
N2' Co1' N1' 179.6(2) . .
N2' Co1' N1' 89.98(18) 4_567 .
N1' Co1' N1' 90.4(3) 4_567 .
C51 Co1 C51 168.5(10) . 3_556
C51 Co1 N1 86.1(5) . .
C51 Co1 N1 102.1(5) 3_556 .
C51 Co1 N1 102.1(5) . 3_556
C51 Co1 N1 86.1(5) 3_556 3_556
N1 Co1 N1 89.5(3) . 3_556
C51 Co1 N2 92.8(6) . 3_556
C51 Co1 N2 79.0(5) 3_556 3_556
N1 Co1 N2 178.9(4) . 3_556
N1 Co1 N2 90.5(2) 3_556 3_556
C51 Co1 N2 79.0(5) . .
C51 Co1 N2 92.8(6) 3_556 .
N1 Co1 N2 90.5(2) . .
N1 Co1 N2 178.9(4) 3_556 .
N2 Co1 N2 89.6(4) 3_556 .
N1' C1' C11' 126.4(5) . .
N1' C1' C2' 110.0(5) . .
C11' C1' C2' 123.6(5) . .
C10' C2' C1' 107.4(5) 4_567 .
C4' C3' C4' 121.1(7) . 4_567
C4' C3' C21' 119.5(3) . .
C4' C3' C21' 119.5(3) 4_567 .
N2' C4' C3' 126.8(6) . .
N2' C4' C5' 110.9(6) . .
C3' C4' C5' 122.2(5) . .
C6' C5' C4' 107.1(5) . .
C5' C6' C7' 107.4(6) . .
C8' C7' N2' 126.3(5) . .
C8' C7' C6' 123.9(6) . .
N2' C7' C6' 109.8(5) . .
C7' C8' C9' 123.0(6) . .
C7' C8' C31' 119.6(6) . .
C9' C8' C31' 117.5(6) . .
N1' C9' C8' 125.4(5) 4_567 .
N1' C9' C10' 110.0(5) 4_567 .
C8' C9' C10' 124.5(6) . .
C9 C10 C9 124.0(9) 3_556 .
C9 C10 C31 118.0(4) 3_556 .
C9 C10 C31 118.0(4) . .
C1 C11 C1 122.5(8) . 3_556
C1 C11 C41 118.8(4) . .
C1 C11 C41 118.8(4) 3_556 .
C26 C21 C22 113.4(9) . .
C26 C21 C5 124.2(9) . .
C22 C21 C5 122.3(7) . .
C23 C22 C21 121.6(10) . .
C24 C23 C22 124.0(12) . .
C23 C24 C25 114.8(10) . .
C23 C24 C27 120.3(11) . .
C25 C24 C27 124.7(9) . .
C24 C25 C26 122.4(11) . .
C21 C26 C25 122.2(12) . .
C32 C31 C32 118.6(10) . 3_556
C32 C31 C10 120.7(5) . .
C32 C31 C10 120.7(5) 3_556 .
C31 C32 C33 122.4(9) . .
C34 C33 C32 118.7(9) . .
C33 C34 C33 119.2(11) . 3_556
C33 C34 C35 120.4(5) . .
C33 C34 C35 120.4(5) 3_556 .
C42 C41 C42 118.7(12) . 3_556
C42 C41 C11 120.6(6) . .
C42 C41 C11 120.6(6) 3_556 .
C41 C42 C43 122.0(13) . .
C44 C43 C42 118.4(15) . .
C43 C44 C43 119.8(16) . 3_556
C43 C44 C45 120.1(8) . .
C43 C44 C45 120.1(8) 3_556 .
C2' C10' C9' 107.5(6) 4_567 .
C1' C11' C1' 122.3(7) 4_567 .
C1' C11' C41' 118.8(3) 4_567 .
C1' C11' C41' 118.8(3) . .
C22' C21' C22' 117.3(9) . 4_567
C22' C21' C3' 121.3(4) . .
C22' C21' C3' 121.3(4) 4_567 .
C21' C22' C23' 121.2(8) . .
C24' C23' C22' 122.2(7) . .
C23' C24' C23' 115.8(9) . 4_567
C23' C24' C25' 122.1(4) . .
C23' C24' C25' 122.1(4) 4_567 .
C32' C31' C36' 116.8(7) . .
C32' C31' C8' 121.4(7) . .
C36' C31' C8' 121.8(7) . .
C31' C32' C33' 120.2(10) . .
C34' C33' C32' 121.7(10) . .
C33' C34' C35' 117.3(8) . .
C33' C34' C37' 119.9(10) . .
C35' C34' C37' 122.8(10) . .
C36' C35' C34' 121.8(9) . .
C35' C36' C31' 122.1(9) . .
C42' C41' C42' 117.4(9) . 4_567
C42' C41' C11' 121.3(5) . .
C42' C41' C11' 121.3(5) 4_567 .
C41' C42' C43' 120.3(8) . .
C44' C43' C42' 124.5(8) . .
C43' C44' C43' 113.1(9) 4_567 .
C43' C44' C45' 123.5(5) 4_567 .
C43' C44' C45' 123.5(5) . .
O1' C51' C52' 122.2(12) . .
O1' C51' Co1' 121.2(9) . .
C52' C51' Co1' 116.5(9) . .
C53' C52' C51' 115.4(12) . .
C52' C53' C54' 146(2) . .
C53' C54' C55' 87.2(19) . .
O2' C56' C57' 125(3) . .
O2' C56' C55' 100(2) . .
C57' C56' C55' 130(2) . .
C54' C55' C56' 108.1(19) . .
C9' N1' C1' 105.1(5) 4_567 .
C9' N1' Co1' 127.7(4) 4_567 .
C1' N1' Co1' 127.1(4) . .
C4' N2' C7' 104.7(5) . .
C4' N2' Co1' 127.8(4) . .
C7' N2' Co1' 127.3(4) . .
C4 N1 C1 104.5(5) . .
C4 N1 Co1 127.6(4) . .
C1 N1 Co1 127.8(5) . .
C9 N2 C6 106.0(7) . .
C9 N2 Co1 127.2(6) . .
C6 N2 Co1 126.5(5) . .
C11 C1 N1 125.7(6) . .
C11 C1 C2 124.4(6) . .
N1 C1 C2 109.7(6) . .
C3 C2 C1 107.9(6) . .
C2 C3 C4 107.2(6) . .
N1 C4 C5 125.1(7) . .
N1 C4 C3 110.7(6) . .
C5 C4 C3 124.2(7) . .
C6 C5 C4 123.1(7) . .
C6 C5 C21 120.2(6) . .
C4 C5 C21 116.7(7) . .
C5 C6 N2 126.6(6) . .
C5 C6 C7 123.6(8) . .
N2 C6 C7 109.8(7) . .
C8 C7 C6 106.3(8) . .
C7 C8 C9 108.3(6) . .
N2 C9 C10 125.8(8) . .
N2 C9 C8 109.6(8) . .
C10 C9 C8 124.5(6) . .
O1 C51 C52 118.8(14) . .
O1 C51 Co1 127.8(13) . .
C52 C51 Co1 113.3(11) . .
C51 C52 C53 102.9(12) . .
C54 C53 C52 116.5(13) . .
C53 C54 C55 94.4(10) . .
O2 C56 C57 113(2) . .
O2 C56 C55 95.0(18) . .
C57 C56 C55 114.3(11) . .
C56 C55 C54 108.4(11) . .

loop_
_geom_bond_atom_site_label_1
_geom_bond_atom_site_label_2
_geom_bond_distance
_geom_bond_site_symmetry_2
Co1' C51' 1.944(12) 4_567
Co1' C51' 1.944(12) .
Co1' N2' 1.960(5) .
Co1' N2' 1.960(5) 4_567
Co1' N1' 1.973(5) 4_567
Co1' N1' 1.973(5) .
Co1 C51 1.930(15) .
Co1 C51 1.930(15) 3_556
Co1 N1 1.962(6) .
Co1 N1 1.962(6) 3_556
Co1 N2 1.966(6) 3_556
Co1 N2 1.966(6) .
C1' N1' 1.384(7) .
C1' C11' 1.389(6) .
C1' C2' 1.435(8) .
C2' C10' 1.334(9) 4_567
C3' C4' 1.386(7) .
C3' C4' 1.386(7) 4_567
C3' C21' 1.500(12) .
C4' N2' 1.359(7) .
C4' C5' 1.440(9) .
C5' C6' 1.326(9) .
C6' C7' 1.435(8) .
C7' C8' 1.370(9) .
C7' N2' 1.392(8) .
C8' C9' 1.387(9) .
C8' C31' 1.489(9) .
C9' N1' 1.381(8) 4_567
C9' C10' 1.437(8) .
C10 C9 1.358(10) 3_556
C10 C9 1.359(10) .
C10 C31 1.557(12) .
C11 C1 1.374(7) .
C11 C1 1.374(7) 3_556
C11 C41 1.508(12) .
C21 C26 1.337(13) .
C21 C22 1.437(15) .
C21 C5 1.477(11) .
C22 C23 1.383(15) .
C23 C24 1.319(13) .
C24 C25 1.381(14) .
C24 C27 1.486(13) .
C25 C26 1.406(16) .
C31 C32 1.324(9) .
C31 C32 1.324(9) 3_556
C32 C33 1.432(11) .
C33 C34 1.368(12) .
C34 C33 1.368(12) 3_556
C34 C35 1.499(18) .
C41 C42 1.314(13) .
C41 C42 1.314(13) 3_556
C42 C43 1.436(13) .
C43 C44 1.352(19) .
C44 C43 1.352(19) 3_556
C44 C45 1.56(2) .
C10' C2' 1.334(9) 4_567
C11' C1' 1.389(6) 4_567
C11' C41' 1.512(11) .
C21' C22' 1.335(9) .
C21' C22' 1.336(9) 4_567
C22' C23' 1.403(10) .
C23' C24' 1.343(9) .
C24' C23' 1.343(9) 4_567
C24' C25' 1.514(12) .
C31' C32' 1.356(12) .
C31' C36' 1.385(11) .
C32' C33' 1.423(12) .
C33' C34' 1.349(15) .
C34' C35' 1.361(13) .
C34' C37' 1.512(11) .
C35' C36' 1.360(11) .
C41' C42' 1.316(9) .
C41' C42' 1.316(9) 4_567
C42' C43' 1.398(11) .
C43' C44' 1.319(10) .
C44' C43' 1.319(10) 4_567
C44' C45' 1.492(13) .
O1' C51' 1.184(13) .
C51' C52' 1.516(9) .
C52' C53' 1.514(10) .
C53' C54' 1.515(10) .
C54' C55' 1.532(10) .
O2' C56' 1.209(9) .
C56' C57' 1.522(10) .
C56' C55' 1.538(9) .
N1' C9' 1.381(8) 4_567
N1 C4 1.379(9) .
N1 C1 1.404(8) .
N2 C9 1.356(8) .
N2 C6 1.388(10) .
C1 C2 1.418(9) .
C2 C3 1.344(9) .
C3 C4 1.422(10) .
C4 C5 1.401(9) .
C5 C6 1.358(10) .
C6 C7 1.448(10) .
C7 C8 1.331(12) .
C8 C9 1.448(12) .
O1 C51 1.145(15) .
C51 C52 1.523(9) .
C52 C53 1.524(10) .
C53 C54 1.520(9) .
C54 C55 1.538(9) .
O2 C56 1.183(10) .
C56 C57 1.524(10) .
C56 C55 1.525(9) .
